data_4133078
loop_
_publ_author_name
'Muessig, Jonas H.'
'Prieschl, Dominic'
'Dei\&senberger, Andrea'
'Dewhurst, Rian D.'
'Dietz, Maximilian'
'Jim\'enez-Halla, J Oscar C'
'Trumpp, Alexandra'
'Wang, Sunewang R.'
'Brunecker, Carina'
'Haefner, Alena'
'G\"artner, Annalena'
'Thiess, Torsten'
'B\"ohnke, Julian'
'Radacki, Krzysztof'
'Bertermann, R\"udiger'
'Marder, Todd B.'
'Braunschweig, Holger'

_publ_section_title
;
 Reactivity of Tetrahalo- and Difluorodiboranes(4) toward Lewis Basic
 Platinum(0): Bis(boryl), Borylborato, and Doubly Boryl-Bridged Platinum
 Complexes.
;
_journal_issue 40
_journal_name_full 'Journal of the American Chemical Society'
_journal_page_first 13056
_journal_page_last 13063
_journal_paper_doi 10.1021/jacs.8b08428
_journal_volume 140
_journal_year 2018
_chemical_formula_moiety 'C28 H18 B2 F2'
_chemical_formula_sum 'C28 H18 B2 F2'
_chemical_formula_weight 414.04
_space_group_crystal_system monoclinic
_space_group_IT_number 14
_space_group_name_Hall '-P 2ybc'
_space_group_name_H-M_alt 'P 1 21/c 1'
_atom_sites_solution_hydrogens geom
_atom_sites_solution_primary dual
_atom_sites_solution_secondary difmap
_audit_creation_method SHELXL-2014/7
_cell_angle_alpha 90
_cell_angle_beta 93.77(2)
_cell_angle_gamma 90
_cell_formula_units_Z 8
_cell_length_a 15.010(8)
_cell_length_b 13.878(7)
_cell_length_c 19.709(10)
_cell_measurement_reflns_used 3597
_cell_measurement_temperature 296(2)
_cell_measurement_theta_max 24.22
_cell_measurement_theta_min 2.54
_cell_volume 4097(4)
_computing_cell_refinement 'Saint+ ver. V8.38A (Bruker AXS)'
_computing_data_collection 'APEX2 ver. 2014.9 (Bruker AXS)'
_computing_data_reduction 'Saint+ ver. V8.38A (Bruker AXS)'
_computing_molecular_graphics 'ShelXLe (Huebschle et all, 2011)'
_computing_publication_material 'SHELXL-2014/7 (Sheldrick, 2014)'
_computing_structure_refinement 'SHELXL-2014/7 (Sheldrick, 2014)'
_computing_structure_solution 'SHELXT (Sheldrick, 2014)'
_diffrn_ambient_temperature 296(2)
_diffrn_detector 'CCD area detector (Apex2)'
_diffrn_detector_area_resol_mean 8.333
_diffrn_measured_fraction_theta_full 1.000
_diffrn_measured_fraction_theta_max 1.000
_diffrn_measurement_device_type 'Bruker X8-APEX II'
_diffrn_measurement_method '\f and \w scans'
_diffrn_radiation_monochromator 'multi-layer mirror'
_diffrn_radiation_type MoK\a
_diffrn_radiation_wavelength 0.71073
_diffrn_reflns_av_R_equivalents 0.0851
_diffrn_reflns_av_unetI/netI 0.0680
_diffrn_reflns_Laue_measured_fraction_full 1.000
_diffrn_reflns_Laue_measured_fraction_max 1.000
_diffrn_reflns_limit_h_max 18
_diffrn_reflns_limit_h_min -18
_diffrn_reflns_limit_k_max 17
_diffrn_reflns_limit_k_min -17
_diffrn_reflns_limit_l_max 24
_diffrn_reflns_limit_l_min -24
_diffrn_reflns_number 40863
_diffrn_reflns_point_group_measured_fraction_full 1.000
_diffrn_reflns_point_group_measured_fraction_max 1.000
_diffrn_reflns_theta_full 26.000
_diffrn_reflns_theta_max 26.372
_diffrn_reflns_theta_min 1.360
_diffrn_source 'rotating-anode (Nonius FR-591)'
_exptl_absorpt_coefficient_mu 0.088
_exptl_absorpt_correction_T_max 0.7457
_exptl_absorpt_correction_T_min 0.6424
_exptl_absorpt_correction_type multi-scan
_exptl_absorpt_process_details 'SadAbs 2016/2 (Bruker AXS)'
_exptl_crystal_colour red
_exptl_crystal_density_diffrn 1.343
_exptl_crystal_description block
_exptl_crystal_F_000 1712
_exptl_crystal_size_max 0.167
_exptl_crystal_size_mid 0.145
_exptl_crystal_size_min 0.093
_refine_diff_density_max 0.223
_refine_diff_density_min -0.211
_refine_diff_density_rms 0.046
_refine_ls_extinction_method none
_refine_ls_goodness_of_fit_ref 0.998
_refine_ls_hydrogen_treatment constr
_refine_ls_matrix_type full
_refine_ls_number_parameters 577
_refine_ls_number_reflns 8390
_refine_ls_number_restraints 0
_refine_ls_restrained_S_all 0.998
_refine_ls_R_factor_all 0.1018
_refine_ls_R_factor_gt 0.0493
_refine_ls_shift/su_max 0.001
_refine_ls_shift/su_mean 0.000
_refine_ls_structure_factor_coef Fsqd
_refine_ls_weighting_details 'w=1/[\s^2^(Fo^2^)+(0.0453P)^2^+1.0333P] where P=(Fo^2^+2Fc^2^)/3'
_refine_ls_weighting_scheme calc
_refine_ls_wR_factor_gt 0.1006
_refine_ls_wR_factor_ref 0.1220
_reflns_Friedel_coverage 0.000
_reflns_number_gt 5117
_reflns_number_total 8390
_reflns_threshold_expression 'I > 2\s(I)'
_cod_data_source_file ja8b08428_si_013.cif
_cod_data_source_block F2BBAn2
_cod_original_sg_symbol_H-M 'P 21/c'
_cod_database_code 4133078
_shelx_shelxl_version_number 2014/7
_shelx_space_group_comment
;
The symmetry employed for this shelxl refinement is uniquely defined
by the following loop, which should always be used as a source of
symmetry information in preference to the above space-group names.
They are only intended as comments.
;

loop_
_space_group_symop_operation_xyz
'x, y, z'
'-x, y+1/2, -z+1/2'
'-x, -y, -z'
'x, -y-1/2, z-1/2'

loop_
_atom_site_label
_atom_site_type_symbol
_atom_site_fract_x
_atom_site_fract_y
_atom_site_fract_z
_atom_site_U_iso_or_equiv
_atom_site_adp_type
_atom_site_occupancy
_atom_site_site_symmetry_order
_atom_site_calc_flag
_atom_site_refinement_flags_posn
_atom_site_refinement_flags_adp
C1_1 C 0.91476(14) 0.63102(14) 0.57755(9) 0.0223(5) Uani 1 1 d . .
C2_1 C 0.94060(14) 0.53722(14) 0.60051(9) 0.0212(5) Uani 1 1 d . .
C3_1 C 0.98215(14) 0.52004(15) 0.66651(10) 0.0250(5) Uani 1 1 d . .
H3_1 H 0.9915 0.5715 0.6963 0.030 Uiso 1 1 calc R U
C4_1 C 1.00852(15) 0.43038(15) 0.68701(10) 0.0278(5) Uani 1 1 d . .
H4_1 H 1.0370 0.4219 0.7299 0.033 Uiso 1 1 calc R U
C5_1 C 0.99322(16) 0.35038(15) 0.64404(11) 0.0304(5) Uani 1 1 d . .
H5_1 H 1.0124 0.2895 0.6583 0.037 Uiso 1 1 calc R U
C6_1 C 0.95070(15) 0.36195(15) 0.58224(11) 0.0285(5) Uani 1 1 d . .
H6_1 H 0.9396 0.3084 0.5546 0.034 Uiso 1 1 calc R U
C7_1 C 0.92254(14) 0.45440(15) 0.55855(10) 0.0237(5) Uani 1 1 d . .
C8_1 C 0.87749(14) 0.46651(16) 0.49556(10) 0.0268(5) Uani 1 1 d . .
H8_1 H 0.8659 0.4127 0.4683 0.032 Uiso 1 1 calc R U
C9_1 C 0.84899(14) 0.55611(17) 0.47170(10) 0.0267(5) Uani 1 1 d . .
C10_1 C 0.80255(15) 0.56597(19) 0.40663(11) 0.0345(6) Uani 1 1 d . .
H10_1 H 0.7916 0.5116 0.3798 0.041 Uiso 1 1 calc R U
C11_1 C 0.77424(16) 0.6529(2) 0.38343(11) 0.0393(6) Uani 1 1 d . .
H11_1 H 0.7442 0.6582 0.3408 0.047 Uiso 1 1 calc R U
C12_1 C 0.79017(16) 0.73516(18) 0.42357(11) 0.0361(6) Uani 1 1 d . .
H12_1 H 0.7697 0.7947 0.4075 0.043 Uiso 1 1 calc R U
C13_1 C 0.83507(16) 0.72948(17) 0.48581(10) 0.0313(5) Uani 1 1 d . .
H13_1 H 0.8456 0.7854 0.5110 0.038 Uiso 1 1 calc R U
C14_1 C 0.86624(14) 0.63974(15) 0.51299(10) 0.0246(5) Uani 1 1 d . .
C15_1 C 0.89708(15) 0.81747(15) 0.62859(9) 0.0244(5) Uani 1 1 d . .
C16_1 C 0.81169(15) 0.81691(15) 0.65503(9) 0.0238(5) Uani 1 1 d . .
C17_1 C 0.75878(16) 0.73235(16) 0.65877(10) 0.0289(5) Uani 1 1 d . .
H17_1 H 0.7808 0.6742 0.6435 0.035 Uiso 1 1 calc R U
C18_1 C 0.67697(16) 0.73445(17) 0.68413(10) 0.0317(6) Uani 1 1 d . .
H18_1 H 0.6433 0.6782 0.6843 0.038 Uiso 1 1 calc R U
C19_1 C 0.64168(16) 0.82041(17) 0.71030(10) 0.0313(6) Uani 1 1 d . .
H19_1 H 0.5863 0.8202 0.7289 0.038 Uiso 1 1 calc R U
C20_1 C 0.68950(16) 0.90293(17) 0.70785(10) 0.0302(5) Uani 1 1 d . .
H20_1 H 0.6667 0.9594 0.7253 0.036 Uiso 1 1 calc R U
C21_1 C 0.77372(15) 0.90506(16) 0.67914(10) 0.0268(5) Uani 1 1 d . .
C22_1 C 0.82113(16) 0.99066(15) 0.67326(10) 0.0284(5) Uani 1 1 d . .
H22_1 H 0.7979 1.0471 0.6905 0.034 Uiso 1 1 calc R U
C23_1 C 0.90138(16) 0.99468(15) 0.64279(10) 0.0271(5) Uani 1 1 d . .
C24_1 C 0.94755(17) 1.08267(16) 0.63387(11) 0.0338(6) Uani 1 1 d . .
H24_1 H 0.9234 1.1397 0.6493 0.041 Uiso 1 1 calc R U
C25_1 C 1.02564(17) 1.08564(16) 0.60355(11) 0.0369(6) Uani 1 1 d . .
H25_1 H 1.0544 1.1442 0.5982 0.044 Uiso 1 1 calc R U
C26_1 C 1.06348(17) 0.99989(16) 0.57998(11) 0.0349(6) Uani 1 1 d . .
H26_1 H 1.1172 1.0022 0.5590 0.042 Uiso 1 1 calc R U
C27_1 C 1.02200(15) 0.91391(16) 0.58775(10) 0.0280(5) Uani 1 1 d . .
H27_1 H 1.0476 0.8583 0.5713 0.034 Uiso 1 1 calc R U
C28_1 C 0.94046(15) 0.90675(15) 0.62034(10) 0.0255(5) Uani 1 1 d . .
F2_2 F 1.07083(9) 0.73707(9) 0.72260(6) 0.0373(3) Uani 1 1 d . .
B2_2 B 1.05395(18) 0.71774(17) 0.65697(12) 0.0272(6) Uani 1 1 d . .
F1_2 F 1.12690(9) 0.69953(9) 0.62495(6) 0.0390(3) Uani 1 1 d . .
B1_2 B 0.94882(18) 0.72089(17) 0.61790(11) 0.0242(6) Uani 1 1 d . .
C1_3 C 0.38457(15) 0.65413(15) 0.57626(10) 0.0259(5) Uani 1 1 d . .
C2_3 C 0.41807(15) 0.55983(15) 0.59074(10) 0.0252(5) Uani 1 1 d . .
C3_3 C 0.46997(15) 0.53663(16) 0.65189(10) 0.0286(5) Uani 1 1 d . .
H3_3 H 0.4843 0.5854 0.6831 0.034 Uiso 1 1 calc R U
C4_3 C 0.49908(16) 0.44565(16) 0.66602(12) 0.0335(6) Uani 1 1 d . .
H4_3 H 0.5314 0.4330 0.7069 0.040 Uiso 1 1 calc R U
C5_3 C 0.48076(17) 0.37051(17) 0.61932(13) 0.0379(6) Uani 1 1 d . .
H5_3 H 0.4999 0.3081 0.6296 0.045 Uiso 1 1 calc R U
C6_3 C 0.43529(16) 0.38956(16) 0.55964(12) 0.0341(6) Uani 1 1 d . .
H6_3 H 0.4242 0.3397 0.5287 0.041 Uiso 1 1 calc R U
C7_3 C 0.40386(15) 0.48346(15) 0.54248(11) 0.0279(5) Uani 1 1 d . .
C8_3 C 0.36017(15) 0.50394(17) 0.47991(11) 0.0325(6) Uani 1 1 d . .
H8_3 H 0.3508 0.4542 0.4486 0.039 Uiso 1 1 calc R U
C9_3 C 0.33002(15) 0.59516(17) 0.46214(10) 0.0285(5) Uani 1 1 d . .
C10_3 C 0.28800(16) 0.61445(19) 0.39652(11) 0.0364(6) Uani 1 1 d . .
H10_3 H 0.2813 0.5648 0.3649 0.044 Uiso 1 1 calc R U
C11_3 C 0.25781(16) 0.70349(19) 0.37949(11) 0.0385(6) Uani 1 1 d . .
H11_3 H 0.2317 0.7152 0.3362 0.046 Uiso 1 1 calc R U
C12_3 C 0.26603(17) 0.77820(18) 0.42741(11) 0.0389(6) Uani 1 1 d . .
H12_3 H 0.2443 0.8391 0.4157 0.047 Uiso 1 1 calc R U
C13_3 C 0.30522(16) 0.76306(17) 0.49065(11) 0.0337(6) Uani 1 1 d . .
H13_3 H 0.3087 0.8137 0.5216 0.040 Uiso 1 1 calc R U
C14_3 C 0.34108(15) 0.67186(15) 0.51084(10) 0.0266(5) Uani 1 1 d . .
C15_3 C 0.40022(15) 0.84256(15) 0.62707(10) 0.0241(5) Uani 1 1 d . .
C16_3 C 0.34236(15) 0.90634(15) 0.65972(10) 0.0244(5) Uani 1 1 d . .
C17_3 C 0.26314(15) 0.87419(16) 0.68724(10) 0.0285(5) Uani 1 1 d . .
H17_3 H 0.2488 0.8091 0.6844 0.034 Uiso 1 1 calc R U
C18_3 C 0.20698(17) 0.93507(16) 0.71784(11) 0.0332(6) Uani 1 1 d . .
H18_3 H 0.1562 0.9110 0.7365 0.040 Uiso 1 1 calc R U
C19_3 C 0.22596(17) 1.03479(17) 0.72126(11) 0.0372(6) Uani 1 1 d . .
H19_3 H 0.1875 1.0765 0.7420 0.045 Uiso 1 1 calc R U
C20_3 C 0.30008(18) 1.06937(16) 0.69437(11) 0.0356(6) Uani 1 1 d . .
H20_3 H 0.3115 1.1352 0.6963 0.043 Uiso 1 1 calc R U
C21_3 C 0.36108(16) 1.00782(15) 0.66324(10) 0.0281(5) Uani 1 1 d . .
C22_3 C 0.43763(16) 1.04230(15) 0.63600(10) 0.0307(6) Uani 1 1 d . .
H22_3 H 0.4509 1.1076 0.6399 0.037 Uiso 1 1 calc R U
C23_3 C 0.49517(16) 0.98289(15) 0.60312(10) 0.0285(5) Uani 1 1 d . .
C24_3 C 0.57230(16) 1.01987(17) 0.57427(11) 0.0342(6) Uani 1 1 d . .
H24_3 H 0.5856 1.0851 0.5788 0.041 Uiso 1 1 calc R U
C25_3 C 0.62671(17) 0.96238(18) 0.54046(11) 0.0366(6) Uani 1 1 d . .
H25_3 H 0.6771 0.9881 0.5222 0.044 Uiso 1 1 calc R U
C26_3 C 0.60725(16) 0.86316(17) 0.53276(11) 0.0340(6) Uani 1 1 d . .
H26_3 H 0.6443 0.8241 0.5086 0.041 Uiso 1 1 calc R U
C27_3 C 0.53495(16) 0.82451(16) 0.56037(10) 0.0302(5) Uani 1 1 d . .
H27_3 H 0.5242 0.7588 0.5556 0.036 Uiso 1 1 calc R U
C28_3 C 0.47474(15) 0.88188(15) 0.59661(10) 0.0257(5) Uani 1 1 d . .
B1_4 B 0.38642(17) 0.73112(18) 0.63365(12) 0.0253(6) Uani 1 1 d . .
F1_4 F 0.30310(10) 0.64038(10) 0.73149(7) 0.0485(4) Uani 1 1 d . .
B2_4 B 0.3718(2) 0.69287(18) 0.71455(13) 0.0319(6) Uani 1 1 d . .
F2_4 F 0.42876(11) 0.71425(10) 0.76678(6) 0.0498(4) Uani 1 1 d . .

loop_
_atom_site_aniso_label
_atom_site_aniso_U_11
_atom_site_aniso_U_22
_atom_site_aniso_U_33
_atom_site_aniso_U_23
_atom_site_aniso_U_13
_atom_site_aniso_U_12
C1_1 0.0219(12) 0.0237(11) 0.0214(10) -0.0029(9) 0.0040(9) 0.0007(9)
C2_1 0.0199(12) 0.0216(11) 0.0228(10) -0.0036(9) 0.0067(9) -0.0019(9)
C3_1 0.0295(13) 0.0201(11) 0.0256(11) -0.0045(9) 0.0045(9) -0.0033(10)
C4_1 0.0307(14) 0.0255(12) 0.0277(11) 0.0027(9) 0.0057(10) 0.0008(10)
C5_1 0.0346(15) 0.0182(11) 0.0397(13) 0.0014(10) 0.0116(11) -0.0011(10)
C6_1 0.0279(14) 0.0226(12) 0.0364(12) -0.0087(10) 0.0133(10) -0.0086(10)
C7_1 0.0199(12) 0.0244(12) 0.0276(11) -0.0063(9) 0.0074(9) -0.0060(10)
C8_1 0.0228(13) 0.0307(13) 0.0280(11) -0.0111(10) 0.0083(9) -0.0099(10)
C9_1 0.0167(12) 0.0425(14) 0.0216(10) -0.0055(10) 0.0059(9) -0.0075(10)
C10_1 0.0252(14) 0.0530(16) 0.0259(11) -0.0095(11) 0.0055(10) -0.0075(12)
C11_1 0.0260(14) 0.0692(19) 0.0222(11) -0.0025(12) -0.0013(10) -0.0004(13)
C12_1 0.0315(15) 0.0493(16) 0.0272(11) 0.0053(11) 0.0010(10) 0.0073(12)
C13_1 0.0349(15) 0.0355(13) 0.0236(11) -0.0035(10) 0.0029(10) 0.0055(11)
C14_1 0.0206(12) 0.0326(12) 0.0210(10) -0.0032(9) 0.0052(9) 0.0003(10)
C15_1 0.0314(14) 0.0242(12) 0.0169(10) -0.0007(9) -0.0034(9) 0.0018(10)
C16_1 0.0300(13) 0.0231(11) 0.0178(10) 0.0008(9) -0.0018(9) 0.0044(10)
C17_1 0.0350(14) 0.0267(12) 0.0253(11) 0.0023(9) 0.0030(10) 0.0076(11)
C18_1 0.0341(15) 0.0338(13) 0.0271(11) 0.0058(10) 0.0003(10) 0.0010(11)
C19_1 0.0271(14) 0.0426(15) 0.0241(11) 0.0025(10) 0.0011(10) 0.0075(12)
C20_1 0.0350(15) 0.0332(13) 0.0222(11) -0.0011(10) -0.0005(10) 0.0115(11)
C21_1 0.0319(14) 0.0291(12) 0.0186(10) 0.0003(9) -0.0035(9) 0.0085(11)
C22_1 0.0392(15) 0.0218(12) 0.0234(11) -0.0034(9) -0.0044(10) 0.0071(11)
C23_1 0.0361(14) 0.0218(12) 0.0224(10) 0.0007(9) -0.0055(10) 0.0066(10)
C24_1 0.0430(16) 0.0219(12) 0.0354(12) -0.0025(10) -0.0044(11) 0.0018(11)
C25_1 0.0451(17) 0.0238(13) 0.0412(13) 0.0024(11) -0.0019(12) -0.0048(12)
C26_1 0.0364(15) 0.0328(14) 0.0352(12) 0.0022(11) 0.0008(11) -0.0046(12)
C27_1 0.0357(15) 0.0239(12) 0.0243(11) -0.0005(9) 0.0002(10) 0.0019(11)
C28_1 0.0320(14) 0.0236(12) 0.0201(10) -0.0005(9) -0.0030(9) 0.0029(10)
F2_2 0.0461(9) 0.0347(8) 0.0296(7) -0.0067(6) -0.0081(6) -0.0008(6)
B2_2 0.0360(17) 0.0164(13) 0.0292(13) -0.0064(10) 0.0015(12) 0.0013(11)
F1_2 0.0313(8) 0.0388(8) 0.0464(8) -0.0174(6) 0.0004(6) 0.0009(6)
B1_2 0.0309(15) 0.0229(13) 0.0193(11) 0.0024(10) 0.0051(10) -0.0004(11)
C1_3 0.0240(13) 0.0267(12) 0.0273(11) 0.0015(9) 0.0046(9) -0.0071(10)
C2_3 0.0226(13) 0.0253(12) 0.0288(11) 0.0001(9) 0.0091(9) -0.0075(10)
C3_3 0.0279(14) 0.0277(13) 0.0309(12) -0.0010(10) 0.0064(10) -0.0034(10)
C4_3 0.0294(15) 0.0308(13) 0.0410(13) 0.0089(11) 0.0088(11) 0.0002(11)
C5_3 0.0359(16) 0.0240(13) 0.0558(16) 0.0045(12) 0.0182(13) 0.0011(11)
C6_3 0.0319(15) 0.0258(13) 0.0464(14) -0.0076(11) 0.0165(12) -0.0052(11)
C7_3 0.0235(13) 0.0263(12) 0.0353(12) -0.0038(10) 0.0130(10) -0.0068(10)
C8_3 0.0280(14) 0.0349(14) 0.0357(12) -0.0134(11) 0.0110(10) -0.0129(11)
C9_3 0.0217(13) 0.0377(14) 0.0266(11) -0.0037(10) 0.0060(9) -0.0088(11)
C10_3 0.0269(14) 0.0551(17) 0.0277(12) -0.0073(11) 0.0045(10) -0.0132(12)
C11_3 0.0292(15) 0.0602(18) 0.0253(12) 0.0089(12) -0.0029(10) -0.0121(13)
C12_3 0.0374(16) 0.0414(15) 0.0368(13) 0.0105(12) -0.0051(11) -0.0105(12)
C13_3 0.0363(15) 0.0323(13) 0.0320(12) 0.0045(10) -0.0023(10) -0.0092(11)
C14_3 0.0248(13) 0.0297(13) 0.0257(11) 0.0008(10) 0.0051(9) -0.0097(10)
C15_3 0.0283(13) 0.0227(11) 0.0204(10) 0.0021(9) -0.0052(9) -0.0027(10)
C16_3 0.0288(13) 0.0215(11) 0.0221(10) 0.0005(9) -0.0048(9) -0.0015(10)
C17_3 0.0322(14) 0.0240(12) 0.0284(11) -0.0010(9) -0.0047(10) 0.0015(10)
C18_3 0.0342(15) 0.0336(14) 0.0312(12) -0.0003(10) -0.0028(10) 0.0026(11)
C19_3 0.0446(17) 0.0354(14) 0.0308(12) -0.0057(11) -0.0034(11) 0.0106(13)
C20_3 0.0557(18) 0.0202(12) 0.0293(12) -0.0015(10) -0.0080(12) 0.0064(12)
C21_3 0.0383(15) 0.0240(12) 0.0209(10) 0.0009(9) -0.0081(10) -0.0008(11)
C22_3 0.0463(16) 0.0191(12) 0.0251(11) 0.0013(9) -0.0094(11) -0.0053(11)
C23_3 0.0355(15) 0.0261(12) 0.0227(10) 0.0074(9) -0.0065(10) -0.0088(11)
C24_3 0.0408(16) 0.0309(13) 0.0297(12) 0.0091(10) -0.0073(11) -0.0107(12)
C25_3 0.0331(15) 0.0454(15) 0.0305(12) 0.0112(11) -0.0040(11) -0.0140(12)
C26_3 0.0336(15) 0.0415(15) 0.0269(11) 0.0035(11) 0.0012(10) -0.0015(12)
C27_3 0.0351(15) 0.0289(13) 0.0259(11) 0.0021(10) -0.0022(10) -0.0050(11)
C28_3 0.0300(14) 0.0252(12) 0.0209(10) 0.0048(9) -0.0056(9) -0.0016(10)
B1_4 0.0201(14) 0.0265(14) 0.0291(12) 0.0029(11) -0.0003(10) -0.0009(11)
F1_4 0.0603(11) 0.0360(8) 0.0521(9) 0.0140(7) 0.0256(8) -0.0010(8)
B2_4 0.0434(18) 0.0221(14) 0.0308(14) -0.0003(11) 0.0072(13) 0.0046(13)
F2_4 0.0787(12) 0.0432(9) 0.0264(7) 0.0002(6) -0.0057(7) 0.0053(8)

loop_
_atom_type_symbol
_atom_type_description
_atom_type_scat_dispersion_real
_atom_type_scat_dispersion_imag
_atom_type_scat_source
C C 0.0033 0.0016 'International Tables Vol C Tables 4.2.6.8 and 6.1.1.4'
H H 0.0000 0.0000 'International Tables Vol C Tables 4.2.6.8 and 6.1.1.4'
B B 0.0013 0.0007 'International Tables Vol C Tables 4.2.6.8 and 6.1.1.4'
F F 0.0171 0.0103 'International Tables Vol C Tables 4.2.6.8 and 6.1.1.4'

loop_
_geom_angle_atom_site_label_1
_geom_angle_atom_site_label_2
_geom_angle_atom_site_label_3
_geom_angle
C2_1 C1_1 C14_1 118.21(18)
C2_1 C1_1 B1_2 119.97(18)
C14_1 C1_1 B1_2 121.40(19)
C3_1 C2_1 C1_1 122.47(18)
C3_1 C2_1 C7_1 116.60(19)
C1_1 C2_1 C7_1 120.89(18)
C4_1 C3_1 C2_1 121.73(19)
C4_1 C3_1 H3_1 119.1
C2_1 C3_1 H3_1 119.1
C3_1 C4_1 C5_1 120.7(2)
C3_1 C4_1 H4_1 119.6
C5_1 C4_1 H4_1 119.6
C6_1 C5_1 C4_1 120.0(2)
C6_1 C5_1 H5_1 120.0
C4_1 C5_1 H5_1 120.0
C5_1 C6_1 C7_1 121.2(2)
C5_1 C6_1 H6_1 119.4
C7_1 C6_1 H6_1 119.4
C8_1 C7_1 C6_1 121.45(19)
C8_1 C7_1 C2_1 118.9(2)
C6_1 C7_1 C2_1 119.64(19)
C7_1 C8_1 C9_1 122.3(2)
C7_1 C8_1 H8_1 118.8
C9_1 C8_1 H8_1 118.8
C8_1 C9_1 C10_1 120.8(2)
C8_1 C9_1 C14_1 119.60(19)
C10_1 C9_1 C14_1 119.5(2)
C11_1 C10_1 C9_1 121.0(2)
C11_1 C10_1 H10_1 119.5
C9_1 C10_1 H10_1 119.5
C10_1 C11_1 C12_1 120.0(2)
C10_1 C11_1 H11_1 120.0
C12_1 C11_1 H11_1 120.0
C13_1 C12_1 C11_1 121.1(2)
C13_1 C12_1 H12_1 119.4
C11_1 C12_1 H12_1 119.4
C12_1 C13_1 C14_1 121.4(2)
C12_1 C13_1 H13_1 119.3
C14_1 C13_1 H13_1 119.3
C13_1 C14_1 C1_1 123.03(19)
C13_1 C14_1 C9_1 116.94(19)
C1_1 C14_1 C9_1 120.0(2)
C16_1 C15_1 C28_1 118.84(19)
C16_1 C15_1 B1_2 120.84(19)
C28_1 C15_1 B1_2 119.8(2)
C15_1 C16_1 C17_1 123.11(19)
C15_1 C16_1 C21_1 120.2(2)
C17_1 C16_1 C21_1 116.7(2)
C18_1 C17_1 C16_1 121.6(2)
C18_1 C17_1 H17_1 119.2
C16_1 C17_1 H17_1 119.2
C17_1 C18_1 C19_1 121.4(2)
C17_1 C18_1 H18_1 119.3
C19_1 C18_1 H18_1 119.3
C20_1 C19_1 C18_1 119.2(2)
C20_1 C19_1 H19_1 120.4
C18_1 C19_1 H19_1 120.4
C19_1 C20_1 C21_1 121.3(2)
C19_1 C20_1 H20_1 119.3
C21_1 C20_1 H20_1 119.3
C22_1 C21_1 C20_1 121.6(2)
C22_1 C21_1 C16_1 118.7(2)
C20_1 C21_1 C16_1 119.7(2)
C23_1 C22_1 C21_1 122.3(2)
C23_1 C22_1 H22_1 118.8
C21_1 C22_1 H22_1 118.8
C22_1 C23_1 C24_1 122.3(2)
C22_1 C23_1 C28_1 119.0(2)
C24_1 C23_1 C28_1 118.7(2)
C25_1 C24_1 C23_1 121.7(2)
C25_1 C24_1 H24_1 119.2
C23_1 C24_1 H24_1 119.2
C24_1 C25_1 C26_1 120.0(2)
C24_1 C25_1 H25_1 120.0
C26_1 C25_1 H25_1 120.0
C27_1 C26_1 C25_1 120.4(2)
C27_1 C26_1 H26_1 119.8
C25_1 C26_1 H26_1 119.8
C26_1 C27_1 C28_1 121.7(2)
C26_1 C27_1 H27_1 119.1
C28_1 C27_1 H27_1 119.1
C15_1 C28_1 C27_1 122.0(2)
C15_1 C28_1 C23_1 120.6(2)
C27_1 C28_1 C23_1 117.4(2)
F1_2 B2_2 F2_2 113.1(2)
F1_2 B2_2 B1_2 123.90(19)
F2_2 B2_2 B1_2 123.0(2)
C1_1 B1_2 C15_1 127.4(2)
C1_1 B1_2 B2_2 118.33(19)
C15_1 B1_2 B2_2 114.28(18)
C2_3 C1_3 C14_3 118.28(19)
C2_3 C1_3 B1_4 119.77(18)
C14_3 C1_3 B1_4 121.6(2)
C1_3 C2_3 C3_3 122.83(19)
C1_3 C2_3 C7_3 120.8(2)
C3_3 C2_3 C7_3 116.3(2)
C4_3 C3_3 C2_3 122.2(2)
C4_3 C3_3 H3_3 118.9
C2_3 C3_3 H3_3 118.9
C3_3 C4_3 C5_3 120.6(2)
C3_3 C4_3 H4_3 119.7
C5_3 C4_3 H4_3 119.7
C6_3 C5_3 C4_3 119.5(2)
C6_3 C5_3 H5_3 120.3
C4_3 C5_3 H5_3 120.3
C5_3 C6_3 C7_3 122.0(2)
C5_3 C6_3 H6_3 119.0
C7_3 C6_3 H6_3 119.0
C8_3 C7_3 C6_3 122.0(2)
C8_3 C7_3 C2_3 118.7(2)
C6_3 C7_3 C2_3 119.3(2)
C9_3 C8_3 C7_3 122.7(2)
C9_3 C8_3 H8_3 118.6
C7_3 C8_3 H8_3 118.6
C8_3 C9_3 C10_3 121.3(2)
C8_3 C9_3 C14_3 119.2(2)
C10_3 C9_3 C14_3 119.5(2)
C11_3 C10_3 C9_3 121.2(2)
C11_3 C10_3 H10_3 119.4
C9_3 C10_3 H10_3 119.4
C10_3 C11_3 C12_3 119.7(2)
C10_3 C11_3 H11_3 120.1
C12_3 C11_3 H11_3 120.1
C13_3 C12_3 C11_3 121.1(2)
C13_3 C12_3 H12_3 119.4
C11_3 C12_3 H12_3 119.4
C12_3 C13_3 C14_3 121.8(2)
C12_3 C13_3 H13_3 119.1
C14_3 C13_3 H13_3 119.1
C13_3 C14_3 C1_3 123.3(2)
C13_3 C14_3 C9_3 116.61(19)
C1_3 C14_3 C9_3 120.1(2)
C28_3 C15_3 C16_3 118.39(19)
C28_3 C15_3 B1_4 121.9(2)
C16_3 C15_3 B1_4 119.25(19)
C17_3 C16_3 C15_3 122.12(19)
C17_3 C16_3 C21_3 117.3(2)
C15_3 C16_3 C21_3 120.5(2)
C18_3 C17_3 C16_3 122.4(2)
C18_3 C17_3 H17_3 118.8
C16_3 C17_3 H17_3 118.8
C17_3 C18_3 C19_3 120.0(2)
C17_3 C18_3 H18_3 120.0
C19_3 C18_3 H18_3 120.0
C20_3 C19_3 C18_3 119.8(2)
C20_3 C19_3 H19_3 120.1
C18_3 C19_3 H19_3 120.1
C19_3 C20_3 C21_3 121.8(2)
C19_3 C20_3 H20_3 119.1
C21_3 C20_3 H20_3 119.1
C22_3 C21_3 C20_3 122.3(2)
C22_3 C21_3 C16_3 119.0(2)
C20_3 C21_3 C16_3 118.7(2)
C23_3 C22_3 C21_3 122.3(2)
C23_3 C22_3 H22_3 118.9
C21_3 C22_3 H22_3 118.9
C22_3 C23_3 C24_3 121.5(2)
C22_3 C23_3 C28_3 119.1(2)
C24_3 C23_3 C28_3 119.4(2)
C25_3 C24_3 C23_3 121.4(2)
C25_3 C24_3 H24_3 119.3
C23_3 C24_3 H24_3 119.3
C24_3 C25_3 C26_3 120.1(2)
C24_3 C25_3 H25_3 119.9
C26_3 C25_3 H25_3 119.9
C27_3 C26_3 C25_3 120.5(2)
C27_3 C26_3 H26_3 119.8
C25_3 C26_3 H26_3 119.8
C26_3 C27_3 C28_3 121.9(2)
C26_3 C27_3 H27_3 119.0
C28_3 C27_3 H27_3 119.0
C15_3 C28_3 C27_3 122.7(2)
C15_3 C28_3 C23_3 120.5(2)
C27_3 C28_3 C23_3 116.7(2)
C1_3 B1_4 C15_3 127.89(19)
C1_3 B1_4 B2_4 117.92(19)
C15_3 B1_4 B2_4 114.19(18)
F1_4 B2_4 F2_4 113.6(2)
F1_4 B2_4 B1_4 123.8(2)
F2_4 B2_4 B1_4 122.6(2)

loop_
_geom_bond_atom_site_label_1
_geom_bond_atom_site_label_2
_geom_bond_distance
C1_1 C2_1 1.424(3)
C1_1 C14_1 1.429(3)
C1_1 B1_2 1.548(3)
C2_1 C3_1 1.425(3)
C2_1 C7_1 1.432(3)
C3_1 C4_1 1.359(3)
C3_1 H3_1 0.9300
C4_1 C5_1 1.406(3)
C4_1 H4_1 0.9300
C5_1 C6_1 1.347(3)
C5_1 H5_1 0.9300
C6_1 C7_1 1.420(3)
C6_1 H6_1 0.9300
C7_1 C8_1 1.384(3)
C8_1 C9_1 1.387(3)
C8_1 H8_1 0.9300
C9_1 C10_1 1.425(3)
C9_1 C14_1 1.431(3)
C10_1 C11_1 1.349(3)
C10_1 H10_1 0.9300
C11_1 C12_1 1.401(3)
C11_1 H11_1 0.9300
C12_1 C13_1 1.363(3)
C12_1 H12_1 0.9300
C13_1 C14_1 1.423(3)
C13_1 H13_1 0.9300
C15_1 C16_1 1.415(3)
C15_1 C28_1 1.414(3)
C15_1 B1_2 1.570(3)
C16_1 C17_1 1.422(3)
C16_1 C21_1 1.443(3)
C17_1 C18_1 1.356(3)
C17_1 H17_1 0.9300
C18_1 C19_1 1.416(3)
C18_1 H18_1 0.9300
C19_1 C20_1 1.354(3)
C19_1 H19_1 0.9300
C20_1 C21_1 1.419(3)
C20_1 H20_1 0.9300
C21_1 C22_1 1.393(3)
C22_1 C23_1 1.382(3)
C22_1 H22_1 0.9300
C23_1 C24_1 1.421(3)
C23_1 C28_1 1.436(3)
C24_1 C25_1 1.351(3)
C24_1 H24_1 0.9300
C25_1 C26_1 1.410(3)
C25_1 H25_1 0.9300
C26_1 C27_1 1.359(3)
C26_1 H26_1 0.9300
C27_1 C28_1 1.423(3)
C27_1 H27_1 0.9300
F2_2 B2_2 1.329(3)
B2_2 F1_2 1.324(3)
B2_2 B1_2 1.710(4)
C1_3 C2_3 1.424(3)
C1_3 C14_3 1.428(3)
C1_3 B1_4 1.555(3)
C2_3 C3_3 1.428(3)
C2_3 C7_3 1.431(3)
C3_3 C4_3 1.359(3)
C3_3 H3_3 0.9300
C4_3 C5_3 1.406(3)
C4_3 H4_3 0.9300
C5_3 C6_3 1.347(3)
C5_3 H5_3 0.9300
C6_3 C7_3 1.419(3)
C6_3 H6_3 0.9300
C7_3 C8_3 1.388(3)
C8_3 C9_3 1.382(3)
C8_3 H8_3 0.9300
C9_3 C10_3 1.427(3)
C9_3 C14_3 1.436(3)
C10_3 C11_3 1.351(3)
C10_3 H10_3 0.9300
C11_3 C12_3 1.402(3)
C11_3 H11_3 0.9300
C12_3 C13_3 1.359(3)
C12_3 H12_3 0.9300
C13_3 C14_3 1.422(3)
C13_3 H13_3 0.9300
C15_3 C28_3 1.413(3)
C15_3 C16_3 1.423(3)
C15_3 B1_4 1.567(3)
C16_3 C17_3 1.411(3)
C16_3 C21_3 1.437(3)
C17_3 C18_3 1.362(3)
C17_3 H17_3 0.9300
C18_3 C19_3 1.414(3)
C18_3 H18_3 0.9300
C19_3 C20_3 1.352(3)
C19_3 H19_3 0.9300
C20_3 C21_3 1.421(3)
C20_3 H20_3 0.9300
C21_3 C22_3 1.385(3)
C22_3 C23_3 1.385(3)
C22_3 H22_3 0.9300
C23_3 C24_3 1.419(3)
C23_3 C28_3 1.439(3)
C24_3 C25_3 1.349(3)
C24_3 H24_3 0.9300
C25_3 C26_3 1.414(3)
C25_3 H25_3 0.9300
C26_3 C27_3 1.356(3)
C26_3 H26_3 0.9300
C27_3 C28_3 1.430(3)
C27_3 H27_3 0.9300
B1_4 B2_4 1.708(4)
F1_4 B2_4 1.323(3)
B2_4 F2_4 1.328(3)

loop_
_geom_torsion_atom_site_label_1
_geom_torsion_atom_site_label_2
_geom_torsion_atom_site_label_3
_geom_torsion_atom_site_label_4
_geom_torsion
C14_1 C1_1 C2_1 C3_1 -174.36(19)
B1_2 C1_1 C2_1 C3_1 13.0(3)
C14_1 C1_1 C2_1 C7_1 3.2(3)
B1_2 C1_1 C2_1 C7_1 -169.50(19)
C1_1 C2_1 C3_1 C4_1 -178.3(2)
C7_1 C2_1 C3_1 C4_1 4.1(3)
C2_1 C3_1 C4_1 C5_1 -1.8(3)
C3_1 C4_1 C5_1 C6_1 -1.1(3)
C4_1 C5_1 C6_1 C7_1 1.5(3)
C5_1 C6_1 C7_1 C8_1 -178.9(2)
C5_1 C6_1 C7_1 C2_1 0.9(3)
C3_1 C2_1 C7_1 C8_1 176.20(19)
C1_1 C2_1 C7_1 C8_1 -1.5(3)
C3_1 C2_1 C7_1 C6_1 -3.6(3)
C1_1 C2_1 C7_1 C6_1 178.74(19)
C6_1 C7_1 C8_1 C9_1 179.6(2)
C2_1 C7_1 C8_1 C9_1 -0.2(3)
C7_1 C8_1 C9_1 C10_1 -179.8(2)
C7_1 C8_1 C9_1 C14_1 0.0(3)
C8_1 C9_1 C10_1 C11_1 179.6(2)
C14_1 C9_1 C10_1 C11_1 -0.3(3)
C9_1 C10_1 C11_1 C12_1 -0.2(4)
C10_1 C11_1 C12_1 C13_1 0.8(4)
C11_1 C12_1 C13_1 C14_1 -1.1(4)
C12_1 C13_1 C14_1 C1_1 179.0(2)
C12_1 C13_1 C14_1 C9_1 0.6(3)
C2_1 C1_1 C14_1 C13_1 178.3(2)
B1_2 C1_1 C14_1 C13_1 -9.1(3)
C2_1 C1_1 C14_1 C9_1 -3.3(3)
B1_2 C1_1 C14_1 C9_1 169.27(19)
C8_1 C9_1 C14_1 C13_1 -179.8(2)
C10_1 C9_1 C14_1 C13_1 0.1(3)
C8_1 C9_1 C14_1 C1_1 1.8(3)
C10_1 C9_1 C14_1 C1_1 -178.39(19)
C28_1 C15_1 C16_1 C17_1 173.36(18)
B1_2 C15_1 C16_1 C17_1 -14.9(3)
C28_1 C15_1 C16_1 C21_1 -5.9(3)
B1_2 C15_1 C16_1 C21_1 165.80(18)
C15_1 C16_1 C17_1 C18_1 -179.68(19)
C21_1 C16_1 C17_1 C18_1 -0.4(3)
C16_1 C17_1 C18_1 C19_1 -2.2(3)
C17_1 C18_1 C19_1 C20_1 2.2(3)
C18_1 C19_1 C20_1 C21_1 0.5(3)
C19_1 C20_1 C21_1 C22_1 176.62(19)
C19_1 C20_1 C21_1 C16_1 -3.1(3)
C15_1 C16_1 C21_1 C22_1 2.6(3)
C17_1 C16_1 C21_1 C22_1 -176.75(18)
C15_1 C16_1 C21_1 C20_1 -177.68(18)
C17_1 C16_1 C21_1 C20_1 3.0(3)
C20_1 C21_1 C22_1 C23_1 -177.15(19)
C16_1 C21_1 C22_1 C23_1 2.6(3)
C21_1 C22_1 C23_1 C24_1 176.9(2)
C21_1 C22_1 C23_1 C28_1 -4.2(3)
C22_1 C23_1 C24_1 C25_1 -179.5(2)
C28_1 C23_1 C24_1 C25_1 1.6(3)
C23_1 C24_1 C25_1 C26_1 -0.2(3)
C24_1 C25_1 C26_1 C27_1 -0.2(3)
C25_1 C26_1 C27_1 C28_1 -0.9(3)
C16_1 C15_1 C28_1 C27_1 -173.47(18)
B1_2 C15_1 C28_1 C27_1 14.8(3)
C16_1 C15_1 C28_1 C23_1 4.3(3)
B1_2 C15_1 C28_1 C23_1 -167.48(18)
C26_1 C27_1 C28_1 C15_1 -179.9(2)
C26_1 C27_1 C28_1 C23_1 2.2(3)
C22_1 C23_1 C28_1 C15_1 0.7(3)
C24_1 C23_1 C28_1 C15_1 179.61(19)
C22_1 C23_1 C28_1 C27_1 178.55(18)
C24_1 C23_1 C28_1 C27_1 -2.5(3)
C2_1 C1_1 B1_2 C15_1 -144.6(2)
C14_1 C1_1 B1_2 C15_1 42.9(3)
C2_1 C1_1 B1_2 B2_2 34.6(3)
C14_1 C1_1 B1_2 B2_2 -137.8(2)
C16_1 C15_1 B1_2 C1_1 53.8(3)
C28_1 C15_1 B1_2 C1_1 -134.6(2)
C16_1 C15_1 B1_2 B2_2 -125.5(2)
C28_1 C15_1 B1_2 B2_2 46.1(3)
F1_2 B2_2 B1_2 C1_1 56.1(3)
F2_2 B2_2 B1_2 C1_1 -126.6(2)
F1_2 B2_2 B1_2 C15_1 -124.6(2)
F2_2 B2_2 B1_2 C15_1 52.8(3)
C14_3 C1_3 C2_3 C3_3 173.9(2)
B1_4 C1_3 C2_3 C3_3 -13.0(3)
C14_3 C1_3 C2_3 C7_3 -3.6(3)
B1_4 C1_3 C2_3 C7_3 169.5(2)
C1_3 C2_3 C3_3 C4_3 177.8(2)
C7_3 C2_3 C3_3 C4_3 -4.6(3)
C2_3 C3_3 C4_3 C5_3 1.7(3)
C3_3 C4_3 C5_3 C6_3 1.1(3)
C4_3 C5_3 C6_3 C7_3 -0.9(3)
C5_3 C6_3 C7_3 C8_3 177.3(2)
C5_3 C6_3 C7_3 C2_3 -2.1(3)
C1_3 C2_3 C7_3 C8_3 2.8(3)
C3_3 C2_3 C7_3 C8_3 -174.82(19)
C1_3 C2_3 C7_3 C6_3 -177.7(2)
C3_3 C2_3 C7_3 C6_3 4.7(3)
C6_3 C7_3 C8_3 C9_3 -179.3(2)
C2_3 C7_3 C8_3 C9_3 0.2(3)
C7_3 C8_3 C9_3 C10_3 177.9(2)
C7_3 C8_3 C9_3 C14_3 -2.3(3)
C8_3 C9_3 C10_3 C11_3 179.4(2)
C14_3 C9_3 C10_3 C11_3 -0.5(3)
C9_3 C10_3 C11_3 C12_3 -1.3(3)
C10_3 C11_3 C12_3 C13_3 1.0(4)
C11_3 C12_3 C13_3 C14_3 1.2(4)
C12_3 C13_3 C14_3 C1_3 178.4(2)
C12_3 C13_3 C14_3 C9_3 -2.9(3)
C2_3 C1_3 C14_3 C13_3 -179.9(2)
B1_4 C1_3 C14_3 C13_3 7.1(3)
C2_3 C1_3 C14_3 C9_3 1.5(3)
B1_4 C1_3 C14_3 C9_3 -171.5(2)
C8_3 C9_3 C14_3 C13_3 -177.3(2)
C10_3 C9_3 C14_3 C13_3 2.5(3)
C8_3 C9_3 C14_3 C1_3 1.4(3)
C10_3 C9_3 C14_3 C1_3 -178.8(2)
C28_3 C15_3 C16_3 C17_3 175.49(18)
B1_4 C15_3 C16_3 C17_3 -12.0(3)
C28_3 C15_3 C16_3 C21_3 -1.8(3)
B1_4 C15_3 C16_3 C21_3 170.73(18)
C15_3 C16_3 C17_3 C18_3 -179.2(2)
C21_3 C16_3 C17_3 C18_3 -1.8(3)
C16_3 C17_3 C18_3 C19_3 1.7(3)
C17_3 C18_3 C19_3 C20_3 -0.3(3)
C18_3 C19_3 C20_3 C21_3 -1.0(3)
C19_3 C20_3 C21_3 C22_3 -179.4(2)
C19_3 C20_3 C21_3 C16_3 0.8(3)
C17_3 C16_3 C21_3 C22_3 -179.20(18)
C15_3 C16_3 C21_3 C22_3 -1.8(3)
C17_3 C16_3 C21_3 C20_3 0.6(3)
C15_3 C16_3 C21_3 C20_3 178.01(18)
C20_3 C21_3 C22_3 C23_3 -177.2(2)
C16_3 C21_3 C22_3 C23_3 2.5(3)
C21_3 C22_3 C23_3 C24_3 178.64(19)
C21_3 C22_3 C23_3 C28_3 0.3(3)
C22_3 C23_3 C24_3 C25_3 -177.9(2)
C28_3 C23_3 C24_3 C25_3 0.4(3)
C23_3 C24_3 C25_3 C26_3 0.4(3)
C24_3 C25_3 C26_3 C27_3 -1.3(3)
C25_3 C26_3 C27_3 C28_3 1.5(3)
C16_3 C15_3 C28_3 C27_3 -177.58(19)
B1_4 C15_3 C28_3 C27_3 10.1(3)
C16_3 C15_3 C28_3 C23_3 4.7(3)
B1_4 C15_3 C28_3 C23_3 -167.64(19)
C26_3 C27_3 C28_3 C15_3 -178.5(2)
C26_3 C27_3 C28_3 C23_3 -0.7(3)
C22_3 C23_3 C28_3 C15_3 -4.0(3)
C24_3 C23_3 C28_3 C15_3 177.61(18)
C22_3 C23_3 C28_3 C27_3 178.11(19)
C24_3 C23_3 C28_3 C27_3 -0.2(3)
C2_3 C1_3 B1_4 C15_3 146.6(2)
C14_3 C1_3 B1_4 C15_3 -40.5(3)
C2_3 C1_3 B1_4 B2_4 -33.5(3)
C14_3 C1_3 B1_4 B2_4 139.5(2)
C28_3 C15_3 B1_4 C1_3 -54.2(3)
C16_3 C15_3 B1_4 C1_3 133.5(2)
C28_3 C15_3 B1_4 B2_4 125.9(2)
C16_3 C15_3 B1_4 B2_4 -46.4(3)
C1_3 B1_4 B2_4 F1_4 -53.9(3)
C15_3 B1_4 B2_4 F1_4 126.0(2)
C1_3 B1_4 B2_4 F2_4 126.7(2)
C15_3 B1_4 B2_4 F2_4 -53.3(3)
